data_7121479
loop_
_publ_author_name
'Vibhute, Amol M.'
'Deva Priyakumar, U.'
'Ravi, Arthi'
'Sureshan, Kana M.'

_publ_section_title
;
 Model molecules to classify CHO hydrogen-bonds.
;
_journal_issue 36
_journal_name_full 'Chemical communications (Cambridge, England)'
_journal_page_first 4629
_journal_page_last 4632
_journal_paper_doi 10.1039/c8cc01653d
_journal_volume 54
_journal_year 2018
_chemical_formula_moiety 'C21 H16 O9 S'
_chemical_formula_sum 'C21 H16 O9 S'
_chemical_formula_weight 444.40
_space_group_crystal_system triclinic
_space_group_IT_number 2
_space_group_name_Hall '-P 1'
_space_group_name_H-M_alt 'P -1'
_symmetry_space_group_name_Hall '-P 1'
_symmetry_space_group_name_H-M 'P -1'
_atom_sites_solution_hydrogens geom
_audit_creation_method SHELXL-2014/7
_audit_update_record
;
2018-04-03 deposited with the CCDC.
2018-04-11 downloaded from the CCDC.
;
_cell_angle_alpha 72.156(7)
_cell_angle_beta 88.823(8)
_cell_angle_gamma 84.441(8)
_cell_formula_units_Z 2
_cell_length_a 5.9531(11)
_cell_length_b 12.597(3)
_cell_length_c 14.559(3)
_cell_measurement_reflns_used 5533
_cell_measurement_temperature 296(2)
_cell_measurement_theta_max 24.86
_cell_measurement_theta_min 2.57
_cell_volume 1034.3(4)
_computing_cell_refinement 'APEX2/SAINT (Bruker, 2004)'
_computing_data_collection 'APEX2 (Bruker, 2004)'
_computing_data_reduction 'SAINT/XPREP (Bruker, 2004)'
_computing_molecular_graphics 'ORTEP3 (Farrugia, 1997) and Mercury (Bruno et al., 2002)'
_computing_publication_material 'SHELXL-2014 (Sheldrick, 2014)'
_computing_structure_refinement 'SHELXL-2014/7 (Sheldrick, 2014)'
_computing_structure_solution 'SHELXL-2014 (Sheldrick, 2014)'
_diffrn_ambient_temperature 296(2)
_diffrn_detector_area_resol_mean 0
_diffrn_measured_fraction_theta_full 0.962
_diffrn_measured_fraction_theta_max 0.962
_diffrn_measurement_device_type 'Bruker APEX-II CCD'
_diffrn_measurement_method '\f and \w scans'
_diffrn_radiation_type MoK\a
_diffrn_radiation_wavelength 0.71073
_diffrn_reflns_av_R_equivalents 0.0434
_diffrn_reflns_av_unetI/netI 0.0470
_diffrn_reflns_Laue_measured_fraction_full 0.962
_diffrn_reflns_Laue_measured_fraction_max 0.962
_diffrn_reflns_limit_h_max 6
_diffrn_reflns_limit_h_min -7
_diffrn_reflns_limit_k_max 14
_diffrn_reflns_limit_k_min -14
_diffrn_reflns_limit_l_max 17
_diffrn_reflns_limit_l_min -17
_diffrn_reflns_number 8578
_diffrn_reflns_point_group_measured_fraction_full 0.962
_diffrn_reflns_point_group_measured_fraction_max 0.962
_diffrn_reflns_theta_full 24.998
_diffrn_reflns_theta_max 24.998
_diffrn_reflns_theta_min 1.469
_diffrn_source 'fine-focus sealed tube'
_exptl_absorpt_coefficient_mu 0.208
_exptl_absorpt_correction_T_max 0.9695
_exptl_absorpt_correction_T_min 0.9596
_exptl_absorpt_correction_type multi-scan
_exptl_absorpt_process_details SADABS
_exptl_crystal_colour colourless
_exptl_crystal_density_diffrn 1.427
_exptl_crystal_density_meas 1.426
_exptl_crystal_density_method none
_exptl_crystal_description block
_exptl_crystal_F_000 460
_exptl_crystal_size_max 0.20
_exptl_crystal_size_mid 0.15
_exptl_crystal_size_min 0.15
_refine_diff_density_max 0.628
_refine_diff_density_min -0.301
_refine_diff_density_rms 0.079
_refine_ls_extinction_method none
_refine_ls_goodness_of_fit_ref 1.051
_refine_ls_hydrogen_treatment constr
_refine_ls_matrix_type full
_refine_ls_number_parameters 299
_refine_ls_number_reflns 3489
_refine_ls_number_restraints 0
_refine_ls_restrained_S_all 1.051
_refine_ls_R_factor_all 0.0655
_refine_ls_R_factor_gt 0.0486
_refine_ls_shift/su_max 0.001
_refine_ls_shift/su_mean 0.000
_refine_ls_structure_factor_coef Fsqd
_refine_ls_weighting_details 'w=1/[\s^2^(Fo^2^)+(0.0857P)^2^+0.3710P] where P=(Fo^2^+2Fc^2^)/3'
_refine_ls_weighting_scheme calc
_refine_ls_wR_factor_gt 0.1342
_refine_ls_wR_factor_ref 0.1488
_reflns_Friedel_coverage 0.000
_reflns_number_gt 2678
_reflns_number_total 3489
_reflns_threshold_expression 'I > 2\s(I)'
_cod_data_source_file c8cc01653d2.cif
_cod_data_source_block shelx_CCDC2
_cod_depositor_comments 'Adding full bibliography for 7121475--7121481.cif.'
_cod_original_cell_volume 1034.4(4)
_cod_database_code 7121479
_shelx_shelxl_version_number 2014/7
_shelx_space_group_comment
;
The symmetry employed for this shelxl refinement is uniquely defined
by the following loop, which should always be used as a source of
symmetry information in preference to the above space-group names.
They are only intended as comments.
;
_shelx_estimated_absorpt_t_min 0.960
_shelx_estimated_absorpt_t_max 0.970

loop_
_space_group_symop_operation_xyz
'x, y, z'
'-x, -y, -z'

loop_
_atom_site_label
_atom_site_type_symbol
_atom_site_fract_x
_atom_site_fract_y
_atom_site_fract_z
_atom_site_U_iso_or_equiv
_atom_site_adp_type
_atom_site_occupancy
_atom_site_site_symmetry_order
_atom_site_calc_flag
_atom_site_refinement_flags_posn
_atom_site_refinement_flags_adp
_atom_site_refinement_flags_occupancy
_atom_site_disorder_assembly
_atom_site_disorder_group
C1 C 0.2373(4) 0.7173(2) 0.71312(17) 0.0244(5) Uani 1 1 d . . . . .
H1 H 0.0983 0.7282 0.6751 0.029 Uiso 1 1 calc R U . . .
C2 C 0.3931(4) 0.6210(2) 0.69765(16) 0.0229(5) Uani 1 1 d . . . . .
H2 H 0.3208 0.5510 0.7197 0.027 Uiso 1 1 calc R U . . .
C3 C 0.6054(4) 0.61217(19) 0.75612(16) 0.0216(5) Uani 1 1 d . . . . .
H3 H 0.7148 0.5530 0.7471 0.026 Uiso 1 1 calc R U . . .
C4 C 0.5476(4) 0.5882(2) 0.86326(16) 0.0228(5) Uani 1 1 d . . . . .
H4 H 0.6872 0.5794 0.9005 0.027 Uiso 1 1 calc R U . . .
C5 C 0.3959(4) 0.6861(2) 0.87606(17) 0.0247(5) Uani 1 1 d . . . . .
H5 H 0.3630 0.6739 0.9446 0.030 Uiso 1 1 calc R U . . .
C6 C 0.1812(4) 0.6917(2) 0.82062(17) 0.0254(5) Uani 1 1 d . . . . .
H6 H 0.0725 0.7511 0.8299 0.030 Uiso 1 1 calc R U . . .
C7 C 0.2100(4) 0.4888(2) 0.89334(16) 0.0255(6) Uani 1 1 d . . . . .
C8 C 0.3041(4) 0.6186(2) 0.54226(17) 0.0257(6) Uani 1 1 d . . . . .
C9 C 0.3794(4) 0.6440(2) 0.44072(17) 0.0257(6) Uani 1 1 d . . . . .
C10 C 0.5779(5) 0.6892(3) 0.40948(19) 0.0382(7) Uani 1 1 d . . . . .
H10 H 0.6763 0.7011 0.4534 0.046 Uiso 1 1 calc R U . . .
C11 C 0.6326(5) 0.7172(3) 0.3119(2) 0.0465(8) Uani 1 1 d . . . . .
H11 H 0.7673 0.7478 0.2905 0.056 Uiso 1 1 calc R U . . .
C12 C 0.4858(5) 0.6994(3) 0.2474(2) 0.0425(8) Uani 1 1 d . . . . .
H12 H 0.5211 0.7190 0.1821 0.051 Uiso 1 1 calc R U . . .
C13 C 0.2883(5) 0.6528(2) 0.27854(19) 0.0370(7) Uani 1 1 d . . . . .
H13 H 0.1907 0.6407 0.2345 0.044 Uiso 1 1 calc R U . . .
C14 C 0.2338(5) 0.6240(2) 0.37538(19) 0.0317(6) Uani 1 1 d . . . . .
H14 H 0.1009 0.5915 0.3967 0.038 Uiso 1 1 calc R U . . .
C15 C 0.5502(4) 0.8070(2) 0.73877(17) 0.0253(5) Uani 1 1 d . . . . .
C16 C 0.6685(4) 0.9111(2) 0.70132(19) 0.0307(6) Uani 1 1 d . . . . .
C17 C 0.6892(6) 0.9576(3) 0.6032(2) 0.0456(8) Uani 1 1 d . . . . .
H17 H 0.6236 0.9265 0.5613 0.055 Uiso 1 1 calc R U . . .
C18 C 0.8068(6) 1.0501(3) 0.5671(3) 0.0529(9) Uani 1 1 d . . . . .
H18 H 0.8164 1.0824 0.5007 0.063 Uiso 1 1 calc R U . . .
C19 C 0.9088(6) 1.0947(2) 0.6272(3) 0.0499(9) Uani 1 1 d . . . . .
H19 H 0.9910 1.1562 0.6022 0.060 Uiso 1 1 calc R U . . .
C20 C 0.8897(6) 1.0482(3) 0.7250(3) 0.0572(9) Uani 1 1 d . . . . .
H20 H 0.9582 1.0790 0.7665 0.069 Uiso 1 1 calc R U . . .
C21 C 0.7695(6) 0.9561(3) 0.7626(2) 0.0448(8) Uani 1 1 d . . . . .
H21 H 0.7573 0.9250 0.8291 0.054 Uiso 1 1 calc R U . . .
O1 O 0.3497(3) 0.81806(14) 0.68547(12) 0.0256(4) Uani 1 1 d . . . . .
O2 O 0.4560(3) 0.64372(14) 0.59874(11) 0.0250(4) Uani 1 1 d . . . . .
O3 O 0.7006(3) 0.71747(13) 0.72731(11) 0.0228(4) Uani 1 1 d . . . . .
O4 O 0.4330(3) 0.48666(14) 0.89908(11) 0.0257(4) Uani 1 1 d . . . . .
O5 O 0.5008(3) 0.78712(14) 0.83736(12) 0.0271(4) Uani 1 1 d . . . . .
O6 O 0.0855(3) 0.58500(14) 0.85415(12) 0.0271(4) Uani 1 1 d . . . . .
O7 O 0.1285(3) 0.58326(17) 0.57247(13) 0.0392(5) Uani 1 1 d . . . . .
S1 S 0.08899(12) 0.37263(6) 0.93380(5) 0.0326(2) Uani 1 1 d . . . . .
O8 O -0.1629(9) 0.1323(3) 0.9869(3) 0.0460(17) Uani 0.467(8) 1 d . . P A 1
O9 O 0.1936(12) 0.1027(3) 0.9397(3) 0.061(2) Uani 0.467(8) 1 d . . P A 1
O9' O 0.442(3) 0.0454(8) 0.9806(6) 0.166(6) Uani 0.533(8) 1 d . . P A 2
O8' O -0.214(6) 0.050(2) 1.0201(17) 0.42(2) Uani 0.533(8) 1 d . . P A 2

loop_
_atom_site_aniso_label
_atom_site_aniso_U_11
_atom_site_aniso_U_22
_atom_site_aniso_U_33
_atom_site_aniso_U_23
_atom_site_aniso_U_13
_atom_site_aniso_U_12
C1 0.0153(13) 0.0334(13) 0.0229(12) -0.0054(10) -0.0026(9) -0.0045(10)
C2 0.0178(13) 0.0309(13) 0.0192(11) -0.0052(10) 0.0009(9) -0.0074(10)
C3 0.0159(13) 0.0236(12) 0.0231(12) -0.0038(9) -0.0003(9) -0.0027(9)
C4 0.0157(13) 0.0306(13) 0.0202(12) -0.0036(10) -0.0022(9) -0.0059(10)
C5 0.0191(14) 0.0342(13) 0.0210(12) -0.0079(10) 0.0011(9) -0.0051(10)
C6 0.0178(14) 0.0315(13) 0.0258(13) -0.0076(10) 0.0019(10) -0.0017(10)
C7 0.0223(14) 0.0386(14) 0.0158(11) -0.0088(10) -0.0001(9) -0.0033(11)
C8 0.0235(15) 0.0282(13) 0.0261(13) -0.0086(10) -0.0032(10) -0.0047(10)
C9 0.0247(14) 0.0279(13) 0.0246(13) -0.0090(10) -0.0018(10) -0.0002(10)
C10 0.0307(17) 0.0566(18) 0.0286(14) -0.0135(13) -0.0015(11) -0.0086(13)
C11 0.0373(19) 0.069(2) 0.0302(15) -0.0088(14) 0.0077(12) -0.0105(15)
C12 0.051(2) 0.0507(18) 0.0234(14) -0.0111(12) 0.0010(13) 0.0080(15)
C13 0.053(2) 0.0334(14) 0.0270(14) -0.0133(11) -0.0100(12) 0.0012(13)
C14 0.0368(16) 0.0291(13) 0.0311(14) -0.0114(11) -0.0052(11) -0.0042(11)
C15 0.0182(14) 0.0307(13) 0.0259(13) -0.0079(10) -0.0027(10) 0.0007(10)
C16 0.0233(15) 0.0272(13) 0.0385(15) -0.0064(11) -0.0015(11) 0.0011(11)
C17 0.050(2) 0.0416(17) 0.0399(17) -0.0009(13) -0.0062(14) -0.0168(14)
C18 0.051(2) 0.0426(18) 0.052(2) 0.0076(15) -0.0014(15) -0.0131(15)
C19 0.040(2) 0.0260(15) 0.077(2) -0.0049(15) 0.0041(16) -0.0094(13)
C20 0.063(2) 0.0437(18) 0.074(2) -0.0253(17) 0.0018(18) -0.0241(16)
C21 0.052(2) 0.0412(17) 0.0466(18) -0.0186(14) 0.0025(14) -0.0139(14)
O1 0.0186(9) 0.0280(9) 0.0267(9) -0.0036(7) -0.0027(7) -0.0013(7)
O2 0.0201(10) 0.0358(10) 0.0200(8) -0.0083(7) 0.0004(6) -0.0088(7)
O3 0.0151(9) 0.0249(9) 0.0266(9) -0.0049(7) 0.0002(6) -0.0028(7)
O4 0.0172(10) 0.0314(9) 0.0249(9) -0.0024(7) -0.0014(7) -0.0058(7)
O5 0.0264(10) 0.0313(9) 0.0248(9) -0.0097(7) 0.0006(7) -0.0048(7)
O6 0.0160(9) 0.0380(10) 0.0246(9) -0.0048(7) 0.0008(7) -0.0046(7)
O7 0.0295(12) 0.0595(13) 0.0346(11) -0.0178(9) 0.0040(8) -0.0232(9)
S1 0.0291(4) 0.0410(4) 0.0289(4) -0.0094(3) 0.0043(3) -0.0141(3)
O8 0.083(4) 0.010(2) 0.043(3) -0.0068(17) 0.033(2) -0.011(2)
O9 0.122(6) 0.018(2) 0.042(3) -0.0105(19) 0.024(3) -0.004(3)
O9' 0.296(18) 0.118(8) 0.080(6) -0.028(6) 0.054(8) -0.017(10)
O8' 0.70(5) 0.26(3) 0.31(3) -0.15(2) -0.22(3) 0.12(3)

loop_
_atom_type_symbol
_atom_type_description
_atom_type_scat_dispersion_real
_atom_type_scat_dispersion_imag
_atom_type_scat_source
C C 0.0033 0.0016 'International Tables Vol C Tables 4.2.6.8 and 6.1.1.4'
H H 0.0000 0.0000 'International Tables Vol C Tables 4.2.6.8 and 6.1.1.4'
O O 0.0106 0.0060 'International Tables Vol C Tables 4.2.6.8 and 6.1.1.4'
S S 0.1246 0.1234 'International Tables Vol C Tables 4.2.6.8 and 6.1.1.4'

loop_
_geom_angle_atom_site_label_1
_geom_angle_atom_site_label_2
_geom_angle_atom_site_label_3
_geom_angle
O1 C1 C2 109.80(19)
O1 C1 C6 107.19(19)
C2 C1 C6 109.73(19)
O1 C1 H1 110.0
C2 C1 H1 110.0
C6 C1 H1 110.0
O2 C2 C3 107.77(18)
O2 C2 C1 111.36(18)
C3 C2 C1 106.6(2)
O2 C2 H2 110.3
C3 C2 H2 110.3
C1 C2 H2 110.3
O3 C3 C2 109.58(18)
O3 C3 C4 106.30(18)
C2 C3 C4 110.05(19)
O3 C3 H3 110.3
C2 C3 H3 110.3
C4 C3 H3 110.3
O4 C4 C5 109.1(2)
O4 C4 C3 111.32(19)
C5 C4 C3 109.02(19)
O4 C4 H4 109.1
C5 C4 H4 109.1
C3 C4 H4 109.1
O5 C5 C6 109.84(19)
O5 C5 C4 110.0(2)
C6 C5 C4 106.3(2)
O5 C5 H5 110.2
C6 C5 H5 110.2
C4 C5 H5 110.2
O6 C6 C5 109.78(19)
O6 C6 C1 109.24(19)
C5 C6 C1 108.7(2)
O6 C6 H6 109.7
C5 C6 H6 109.7
C1 C6 H6 109.7
O6 C7 O4 120.2(2)
O6 C7 S1 119.89(19)
O4 C7 S1 119.92(18)
O7 C8 O2 122.6(2)
O7 C8 C9 125.5(2)
O2 C8 C9 111.9(2)
C10 C9 C14 120.1(2)
C10 C9 C8 122.9(2)
C14 C9 C8 117.0(2)
C9 C10 C11 120.0(3)
C9 C10 H10 120.0
C11 C10 H10 120.0
C12 C11 C10 119.6(3)
C12 C11 H11 120.2
C10 C11 H11 120.2
C13 C12 C11 120.5(3)
C13 C12 H12 119.7
C11 C12 H12 119.7
C12 C13 C14 120.2(3)
C12 C13 H13 119.9
C14 C13 H13 119.9
C13 C14 C9 119.6(3)
C13 C14 H14 120.2
C9 C14 H14 120.2
O1 C15 O5 110.11(19)
O1 C15 O3 110.60(19)
O5 C15 O3 109.46(18)
O1 C15 C16 109.65(19)
O5 C15 C16 110.2(2)
O3 C15 C16 106.7(2)
C21 C16 C17 119.6(3)
C21 C16 C15 121.3(2)
C17 C16 C15 118.9(2)
C18 C17 C16 120.0(3)
C18 C17 H17 120.0
C16 C17 H17 120.0
C19 C18 C17 120.8(3)
C19 C18 H18 119.6
C17 C18 H18 119.6
C18 C19 C20 119.4(3)
C18 C19 H19 120.3
C20 C19 H19 120.3
C19 C20 C21 120.7(3)
C19 C20 H20 119.7
C21 C20 H20 119.7
C16 C21 C20 119.5(3)
C16 C21 H21 120.2
C20 C21 H21 120.2
C15 O1 C1 112.26(17)
C8 O2 C2 114.59(18)
C15 O3 C3 113.08(18)
C7 O4 C4 121.64(19)
C15 O5 C5 111.55(18)
C7 O6 C6 122.7(2)

loop_
_geom_bond_atom_site_label_1
_geom_bond_atom_site_label_2
_geom_bond_distance
_geom_bond_site_symmetry_2
C1 O1 1.436(3) .
C1 C2 1.524(3) .
C1 C6 1.535(3) .
C1 H1 0.9800 .
C2 O2 1.429(3) .
C2 C3 1.514(3) .
C2 H2 0.9800 .
C3 O3 1.433(3) .
C3 C4 1.534(3) .
C3 H3 0.9800 .
C4 O4 1.456(3) .
C4 C5 1.513(3) .
C4 H4 0.9800 .
C5 O5 1.424(3) .
C5 C6 1.510(3) .
C5 H5 0.9800 .
C6 O6 1.451(3) .
C6 H6 0.9800 .
C7 O6 1.328(3) .
C7 O4 1.329(3) .
C7 S1 1.633(3) .
C8 O7 1.198(3) .
C8 O2 1.356(3) .
C8 C9 1.483(3) .
C9 C10 1.370(4) .
C9 C14 1.394(4) .
C10 C11 1.394(4) .
C10 H10 0.9300 .
C11 C12 1.378(4) .
C11 H11 0.9300 .
C12 C13 1.372(4) .
C12 H12 0.9300 .
C13 C14 1.384(4) .
C13 H13 0.9300 .
C14 H14 0.9300 .
C15 O1 1.409(3) .
C15 O5 1.409(3) .
C15 O3 1.419(3) .
C15 C16 1.497(4) .
C16 C21 1.370(4) .
C16 C17 1.376(4) .
C17 C18 1.375(4) .
C17 H17 0.9300 .
C18 C19 1.356(5) .
C18 H18 0.9300 .
C19 C20 1.371(5) .
C19 H19 0.9300 .
C20 C21 1.383(4) .
C20 H20 0.9300 .
C21 H21 0.9300 .
O9' O9' 1.25(2) 2_657

loop_
_geom_hbond_atom_site_label_D
_geom_hbond_atom_site_label_H
_geom_hbond_atom_site_label_A
_geom_hbond_distance_DH
_geom_hbond_distance_HA
_geom_hbond_distance_DA
_geom_hbond_angle_DHA
_geom_hbond_site_symmetry_A
C1 H1 O3 0.98 2.47 3.197(3) 130.3 1_455
C4 H4 O6 0.98 2.45 3.199(3) 132.6 1_655
C4 H4 S1 0.98 3.02 3.875(3) 146.0 2_667
C1 H1 O3 0.98 2.47 3.197(3) 130.3 1_455
C4 H4 O6 0.98 2.45 3.199(3) 132.6 1_655
C4 H4 S1 0.98 3.02 3.875(3) 146.0 2_667

loop_
_geom_torsion_atom_site_label_1
_geom_torsion_atom_site_label_2
_geom_torsion_atom_site_label_3
_geom_torsion_atom_site_label_4
_geom_torsion
O1 C1 C2 O2 -60.2(2)
C6 C1 C2 O2 -177.81(18)
O1 C1 C2 C3 57.1(2)
C6 C1 C2 C3 -60.5(2)
O2 C2 C3 O3 63.3(2)
C1 C2 C3 O3 -56.4(2)
O2 C2 C3 C4 179.80(18)
C1 C2 C3 C4 60.1(2)
O3 C3 C4 O4 175.63(17)
C2 C3 C4 O4 57.0(2)
O3 C3 C4 C5 55.2(2)
C2 C3 C4 C5 -63.4(3)
O4 C4 C5 O5 -177.33(17)
C3 C4 C5 O5 -55.6(2)
O4 C4 C5 C6 -58.5(2)
C3 C4 C5 C6 63.3(2)
O5 C5 C6 O6 174.73(18)
C4 C5 C6 O6 55.8(2)
O5 C5 C6 C1 55.3(2)
C4 C5 C6 C1 -63.7(2)
O1 C1 C6 O6 -174.89(17)
C2 C1 C6 O6 -55.7(2)
O1 C1 C6 C5 -55.1(2)
C2 C1 C6 C5 64.1(3)
O7 C8 C9 C10 177.0(3)
O2 C8 C9 C10 -1.0(3)
O7 C8 C9 C14 -0.6(4)
O2 C8 C9 C14 -178.5(2)
C14 C9 C10 C11 1.3(4)
C8 C9 C10 C11 -176.2(3)
C9 C10 C11 C12 0.0(5)
C10 C11 C12 C13 -0.9(5)
C11 C12 C13 C14 0.4(4)
C12 C13 C14 C9 0.9(4)
C10 C9 C14 C13 -1.8(4)
C8 C9 C14 C13 175.9(2)
O1 C15 C16 C21 139.3(3)
O5 C15 C16 C21 18.0(3)
O3 C15 C16 C21 -100.8(3)
O1 C15 C16 C17 -45.2(3)
O5 C15 C16 C17 -166.6(2)
O3 C15 C16 C17 74.6(3)
C21 C16 C17 C18 -1.3(5)
C15 C16 C17 C18 -176.8(3)
C16 C17 C18 C19 1.8(5)
C17 C18 C19 C20 -1.5(5)
C18 C19 C20 C21 0.6(5)
C17 C16 C21 C20 0.4(5)
C15 C16 C21 C20 175.8(3)
C19 C20 C21 C16 -0.1(5)
O5 C15 O1 C1 -63.1(2)
O3 C15 O1 C1 58.0(2)
C16 C15 O1 C1 175.48(19)
C2 C1 O1 C15 -59.3(2)
C6 C1 O1 C15 59.9(2)
O7 C8 O2 C2 2.0(3)
C9 C8 O2 C2 -179.99(18)
C3 C2 O2 C8 159.64(19)
C1 C2 O2 C8 -83.8(2)
O1 C15 O3 C3 -58.0(2)
O5 C15 O3 C3 63.5(2)
C16 C15 O3 C3 -177.19(18)
C2 C3 O3 C15 58.5(2)
C4 C3 O3 C15 -60.4(2)
O6 C7 O4 C4 0.1(3)
S1 C7 O4 C4 179.57(16)
C5 C4 O4 C7 32.3(3)
C3 C4 O4 C7 -88.1(2)
O1 C15 O5 C5 61.2(2)
O3 C15 O5 C5 -60.6(2)
C16 C15 O5 C5 -177.7(2)
C6 C5 O5 C15 -58.4(2)
C4 C5 O5 C15 58.3(2)
O4 C7 O6 C6 -3.2(3)
S1 C7 O6 C6 177.27(16)
C5 C6 O6 C7 -26.6(3)
C1 C6 O6 C7 92.5(2)
